data_7159324
loop_
_publ_author_name
'Harinath, Adimulam'
'Karmakar, Himadri'
'Kisan, Devadkar Ajitaro'
'Nayek, Hari Pada'
'Panda, Tarun K.'

_publ_section_title
;
 NHC-Zn alkyl catalyzed cross-dehydrocoupling of amines and silanes.
;
_journal_issue 20
_journal_name_full 'Organic &amp; biomolecular chemistry'
_journal_page_first 4237
_journal_page_last 4244
_journal_paper_doi 10.1039/d3ob00453h
_journal_volume 21
_journal_year 2023
_chemical_formula_moiety 'C25 H23 N Si'
_chemical_formula_sum 'C25 H23 N Si'
_chemical_formula_weight 365.53
_space_group_crystal_system monoclinic
_space_group_IT_number 4
_space_group_name_Hall 'P 2yb'
_space_group_name_H-M_alt 'P 1 21 1'
_atom_sites_solution_hydrogens geom
_audit_creation_method SHELXL-2014/7
_audit_update_record
;
2023-03-24 deposited with the CCDC.	2023-04-24 downloaded from the CCDC.
;
_cell_angle_alpha 90
_cell_angle_beta 99.955(3)
_cell_angle_gamma 90
_cell_formula_units_Z 2
_cell_length_a 6.8198(2)
_cell_length_b 11.6463(4)
_cell_length_c 12.6683(5)
_cell_measurement_reflns_used 2174
_cell_measurement_temperature 293(2)
_cell_measurement_theta_max 70.4620
_cell_measurement_theta_min 3.5393
_cell_volume 991.04(6)
_computing_cell_refinement
'CrysAlisPro, Agilent Technologies,Version 1.171.35.19 (release 27-10-2011CrysAlis171 .NET)(compiled Oct 27'
_computing_data_collection
'CrysAlisPro, Agilent Technologies,Version 1.171.35.19 (release 27-10-2011CrysAlis171 .NET)(compiled Oct 27'
_computing_data_reduction
'CrysAlisPro, Agilent Technologies,Version 1.171.35.19 (release 27-10-2011CrysAlis171 .NET)(compiled Oct 27'
_computing_molecular_graphics 'ORTEP III & Olex 2.1'
_computing_publication_material WinGX
_computing_structure_refinement 'SHELXL-2014/7 (Sheldrick, 2014)'
_computing_structure_solution 'SHELXL-2014/7 (Sheldrick, 2014)'
_diffrn_ambient_temperature 293(2)
_diffrn_measured_fraction_theta_full 0.998
_diffrn_measured_fraction_theta_max 0.976
_diffrn_measurement_device_type 'SuperNova, Dual, Cu at zero, Eos'
_diffrn_radiation_type CuK\a
_diffrn_radiation_wavelength 1.54184
_diffrn_reflns_av_R_equivalents 0.0228
_diffrn_reflns_av_unetI/netI 0.0371
_diffrn_reflns_Laue_measured_fraction_full 0.998
_diffrn_reflns_Laue_measured_fraction_max 0.976
_diffrn_reflns_limit_h_max 5
_diffrn_reflns_limit_h_min -8
_diffrn_reflns_limit_k_max 13
_diffrn_reflns_limit_k_min -13
_diffrn_reflns_limit_l_max 15
_diffrn_reflns_limit_l_min -14
_diffrn_reflns_number 4118
_diffrn_reflns_point_group_measured_fraction_full 0.999
_diffrn_reflns_point_group_measured_fraction_max 0.976
_diffrn_reflns_theta_full 67.684
_diffrn_reflns_theta_max 70.597
_diffrn_reflns_theta_min 3.542
_diffrn_source 'SuperNova (Cu) X-ray Source'
_exptl_absorpt_coefficient_mu 1.091
_exptl_absorpt_correction_T_max 1.00000
_exptl_absorpt_correction_T_min 0.79954
_exptl_absorpt_correction_type multi-scan
_exptl_crystal_colour colorless
_exptl_crystal_density_diffrn 1.225
_exptl_crystal_description block
_exptl_crystal_F_000 388
_exptl_crystal_size_max 0.28
_exptl_crystal_size_mid 0.23
_exptl_crystal_size_min 0.15
_refine_diff_density_max 0.302
_refine_diff_density_min -0.366
_refine_diff_density_rms 0.056
_refine_ls_abs_structure_details
;
 Refined as an inversion twin.
;
_refine_ls_abs_structure_Flack -0.02(6)
_refine_ls_extinction_coef 0.0081(17)
_refine_ls_extinction_expression Fc^*^=kFc[1+0.001xFc^2^\l^3^/sin(2\q)]^-1/4^
_refine_ls_extinction_method 'SHELXL-2014/7 (Sheldrick 2014'
_refine_ls_goodness_of_fit_ref 1.100
_refine_ls_hydrogen_treatment constr
_refine_ls_matrix_type full
_refine_ls_number_parameters 246
_refine_ls_number_reflns 2908
_refine_ls_number_restraints 1
_refine_ls_restrained_S_all 1.100
_refine_ls_R_factor_all 0.0547
_refine_ls_R_factor_gt 0.0532
_refine_ls_shift/su_max 0.000
_refine_ls_shift/su_mean 0.000
_refine_ls_structure_factor_coef Fsqd
_refine_ls_weighting_details 'w=1/[\s^2^(Fo^2^)+(0.0788P)^2^+0.6128P] where P=(Fo^2^+2Fc^2^)/3'
_refine_ls_weighting_scheme calc
_refine_ls_wR_factor_gt 0.1464
_refine_ls_wR_factor_ref 0.1483
_reflns_Friedel_coverage 0.901
_reflns_Friedel_fraction_full 0.999
_reflns_Friedel_fraction_max 0.977
_reflns_number_gt 2809
_reflns_number_total 2908
_reflns_threshold_expression 'I > 2\s(I)'
_cod_data_source_file d3ob00453h2.cif
_cod_data_source_block 6252
_cod_depositor_comments 'Adding full bibliography for 7159323--7159324.cif.'
_cod_original_sg_symbol_H-M 'P 21'
_cod_database_code 7159324
_shelx_shelxl_version_number 2014/7
_shelx_space_group_comment
;
The symmetry employed for this shelxl refinement is uniquely defined
by the following loop, which should always be used as a source of
symmetry information in preference to the above space-group names.
They are only intended as comments.
;

loop_
_space_group_symop_operation_xyz
'x, y, z'
'-x, y+1/2, -z'

loop_
_atom_site_label
_atom_site_type_symbol
_atom_site_fract_x
_atom_site_fract_y
_atom_site_fract_z
_atom_site_U_iso_or_equiv
_atom_site_adp_type
_atom_site_occupancy
_atom_site_site_symmetry_order
_atom_site_calc_flag
_atom_site_refinement_flags_posn
_atom_site_refinement_flags_adp
_atom_site_refinement_flags_occupancy
_atom_site_disorder_assembly
_atom_site_disorder_group
Si1 Si 0.20187(17) 0.67442(12) 0.77780(9) 0.0336(3) Uani 1 1 d . . . . .
N1 N 0.3116(5) 0.6503(3) 0.6749(3) 0.0256(8) Uani 1 1 d . . . . .
H1 H 0.2845 0.5880 0.6389 0.031 Uiso 1 1 calc R U . . .
C12 C 0.5286(8) 0.7776(5) 0.9211(4) 0.0412(11) Uani 1 1 d . . . . .
H12 H 0.5231 0.8355 0.8702 0.049 Uiso 1 1 calc R U . . .
C20 C 0.5353(7) 0.6807(5) 0.5492(3) 0.0388(10) Uani 1 1 d . . . . .
C25 C 0.5273(7) 0.7427(5) 0.4550(4) 0.0387(11) Uani 1 1 d . . . . .
H25 H 0.4565 0.8113 0.4464 0.046 Uiso 1 1 calc R U . . .
C6 C -0.1010(7) 0.5440(5) 0.8519(4) 0.0405(11) Uani 1 1 d . . . . .
H6 H -0.1180 0.6082 0.8931 0.049 Uiso 1 1 calc R U . . .
C7 C 0.3885(6) 0.6878(4) 0.9046(3) 0.0356(10) Uani 1 1 d . . . . .
C1 C 0.0426(7) 0.5461(4) 0.7846(4) 0.0340(10) Uani 1 1 d . . . . .
C2 C 0.0622(7) 0.4467(5) 0.7236(4) 0.0385(10) Uani 1 1 d . . . . .
H2 H 0.1571 0.4455 0.6790 0.046 Uiso 1 1 calc R U . . .
C13 C 0.0524(7) 0.8091(4) 0.7551(4) 0.0369(11) Uani 1 1 d . . . . .
C24 C 0.6236(7) 0.7043(5) 0.3730(4) 0.0413(12) Uani 1 1 d . . . . .
H24 H 0.6184 0.7470 0.3106 0.050 Uiso 1 1 calc R U . . .
C10 C 0.6824(8) 0.6959(5) 1.0894(4) 0.0441(12) Uani 1 1 d . . . . .
H10 H 0.7800 0.6983 1.1505 0.053 Uiso 1 1 calc R U . . .
C4 C -0.1943(8) 0.3500(5) 0.7965(4) 0.0454(13) Uani 1 1 d . . . . .
H4 H -0.2712 0.2849 0.8014 0.055 Uiso 1 1 calc R U . . .
C18 C -0.0509(7) 0.8355(5) 0.6521(4) 0.0436(12) Uani 1 1 d . . . . .
H18 H -0.0406 0.7870 0.5950 0.052 Uiso 1 1 calc R U . . .
C15 C -0.0826(8) 0.9834(5) 0.8193(5) 0.0513(14) Uani 1 1 d . . . . .
H15 H -0.0929 1.0332 0.8754 0.062 Uiso 1 1 calc R U . . .
C17 C -0.1680(8) 0.9332(5) 0.6349(5) 0.0519(14) Uani 1 1 d . . . . .
H17 H -0.2364 0.9493 0.5665 0.062 Uiso 1 1 calc R U . . .
C22 C 0.7345(8) 0.5389(5) 0.4789(4) 0.0450(12) Uani 1 1 d . . . . .
H22 H 0.8041 0.4699 0.4873 0.054 Uiso 1 1 calc R U . . .
C11 C 0.6746(8) 0.7813(5) 1.0119(4) 0.0441(12) Uani 1 1 d . . . . .
H11 H 0.7672 0.8407 1.0210 0.053 Uiso 1 1 calc R U . . .
C21 C 0.6392(8) 0.5780(5) 0.5595(4) 0.0423(11) Uani 1 1 d . . . . .
H21 H 0.6448 0.5348 0.6217 0.051 Uiso 1 1 calc R U . . .
C16 C -0.1841(8) 1.0063(5) 0.7179(5) 0.0532(15) Uani 1 1 d . . . . .
H16 H -0.2636 1.0714 0.7055 0.064 Uiso 1 1 calc R U . . .
C9 C 0.5458(8) 0.6083(5) 1.0756(4) 0.0494(13) Uani 1 1 d . . . . .
H9 H 0.5501 0.5515 1.1276 0.059 Uiso 1 1 calc R U . . .
C8 C 0.4012(8) 0.6044(5) 0.9838(4) 0.0433(12) Uani 1 1 d . . . . .
H8 H 0.3102 0.5441 0.9752 0.052 Uiso 1 1 calc R U . . .
C19 C 0.4516(9) 0.7293(5) 0.6423(4) 0.0486(13) Uani 1 1 d . . . . .
H19A H 0.5589 0.7436 0.7018 0.058 Uiso 1 1 calc R U . . .
H19B H 0.3859 0.8018 0.6217 0.058 Uiso 1 1 calc R U . . .
C5 C -0.2179(7) 0.4471(5) 0.8577(4) 0.0441(12) Uani 1 1 d . . . . .
H5 H -0.3123 0.4469 0.9027 0.053 Uiso 1 1 calc R U . . .
C23 C 0.7271(8) 0.6015(5) 0.3859(4) 0.0453(12) Uani 1 1 d . . . . .
H23 H 0.7917 0.5747 0.3318 0.054 Uiso 1 1 calc R U . . .
C14 C 0.0348(8) 0.8860(5) 0.8375(4) 0.0439(12) Uani 1 1 d . . . . .
H14 H 0.1035 0.8715 0.9062 0.053 Uiso 1 1 calc R U . . .
C3 C -0.0558(8) 0.3513(5) 0.7284(4) 0.0426(12) Uani 1 1 d . . . . .
H3 H -0.0422 0.2877 0.6859 0.051 Uiso 1 1 calc R U . . .

loop_
_atom_site_aniso_label
_atom_site_aniso_U_11
_atom_site_aniso_U_22
_atom_site_aniso_U_33
_atom_site_aniso_U_23
_atom_site_aniso_U_13
_atom_site_aniso_U_12
Si1 0.0360(6) 0.0339(6) 0.0327(6) -0.0010(5) 0.0109(4) 0.0005(6)
N1 0.0279(16) 0.025(2) 0.0276(16) -0.0044(13) 0.0148(13) -0.0029(13)
C12 0.051(3) 0.036(3) 0.039(2) 0.002(2) 0.012(2) 0.000(2)
C20 0.040(2) 0.040(2) 0.038(2) -0.003(2) 0.0124(18) -0.008(2)
C25 0.038(2) 0.039(3) 0.039(2) 0.001(2) 0.0092(19) 0.001(2)
C6 0.037(2) 0.049(3) 0.037(2) -0.001(2) 0.0117(19) 0.000(2)
C7 0.037(2) 0.035(3) 0.037(2) -0.001(2) 0.0118(17) 0.002(2)
C1 0.034(2) 0.034(2) 0.035(2) 0.001(2) 0.0080(18) 0.001(2)
C2 0.037(2) 0.038(3) 0.041(2) 0.000(2) 0.0066(19) 0.000(2)
C13 0.036(2) 0.034(3) 0.042(3) 0.002(2) 0.011(2) -0.002(2)
C24 0.043(2) 0.049(3) 0.034(2) 0.002(2) 0.0106(19) 0.000(2)
C10 0.049(3) 0.046(3) 0.036(2) -0.002(2) 0.004(2) 0.000(2)
C4 0.040(3) 0.043(3) 0.053(3) 0.007(2) 0.005(2) -0.012(2)
C18 0.042(3) 0.040(3) 0.047(3) -0.003(2) 0.004(2) -0.007(2)
C15 0.049(3) 0.042(3) 0.068(4) -0.007(3) 0.025(3) 0.007(2)
C17 0.040(3) 0.044(3) 0.068(4) 0.013(3) 0.000(2) -0.002(2)
C22 0.047(3) 0.045(3) 0.043(3) 0.001(2) 0.011(2) 0.006(2)
C11 0.045(3) 0.042(3) 0.045(3) -0.006(2) 0.007(2) -0.005(2)
C21 0.046(3) 0.045(3) 0.037(2) 0.002(2) 0.010(2) -0.005(2)
C16 0.042(3) 0.038(3) 0.081(4) 0.007(3) 0.015(3) 0.004(2)
C9 0.058(3) 0.052(3) 0.037(3) 0.008(2) 0.005(2) -0.003(3)
C8 0.046(3) 0.040(3) 0.044(3) 0.002(2) 0.009(2) -0.008(2)
C19 0.055(3) 0.045(3) 0.052(3) -0.003(2) 0.026(2) -0.009(2)
C5 0.036(2) 0.055(3) 0.043(3) 0.005(2) 0.012(2) -0.008(2)
C23 0.044(3) 0.055(3) 0.039(3) -0.004(2) 0.014(2) 0.003(2)
C14 0.047(3) 0.044(3) 0.045(3) 0.004(2) 0.018(2) 0.005(2)
C3 0.044(3) 0.037(3) 0.046(3) -0.004(2) 0.004(2) 0.003(2)

loop_
_atom_type_symbol
_atom_type_description
_atom_type_scat_dispersion_real
_atom_type_scat_dispersion_imag
_atom_type_scat_source
C C 0.0181 0.0091 'International Tables Vol C Tables 4.2.6.8 and 6.1.1.4'
H H 0.0000 0.0000 'International Tables Vol C Tables 4.2.6.8 and 6.1.1.4'
B B 0.0090 0.0039 'International Tables Vol C Tables 4.2.6.8 and 6.1.1.4'
N N 0.0311 0.0180 'International Tables Vol C Tables 4.2.6.8 and 6.1.1.4'
O O 0.0492 0.0322 'International Tables Vol C Tables 4.2.6.8 and 6.1.1.4'
Si Si 0.2541 0.3302 'International Tables Vol C Tables 4.2.6.8 and 6.1.1.4'

loop_
_geom_angle_atom_site_label_1
_geom_angle_atom_site_label_2
_geom_angle_atom_site_label_3
_geom_angle
_geom_angle_site_symmetry_1
_geom_angle_site_symmetry_3
_geom_angle_publ_flag
N1 Si1 C1 104.51(19) . . ?
N1 Si1 C13 109.5(2) . . ?
C1 Si1 C13 112.0(2) . . ?
N1 Si1 C7 111.13(18) . . ?
C1 Si1 C7 110.1(2) . . ?
C13 Si1 C7 109.5(2) . . ?
C19 N1 Si1 122.5(3) . . ?
C19 N1 H1 118.7 . . ?
Si1 N1 H1 118.7 . . ?
C11 C12 C7 121.3(5) . . ?
C11 C12 H12 119.4 . . ?
C7 C12 H12 119.4 . . ?
C21 C20 C25 118.3(4) . . ?
C21 C20 C19 120.5(4) . . ?
C25 C20 C19 120.9(5) . . ?
C20 C25 C24 121.3(5) . . ?
C20 C25 H25 119.4 . . ?
C24 C25 H25 119.4 . . ?
C5 C6 C1 120.8(5) . . ?
C5 C6 H6 119.6 . . ?
C1 C6 H6 119.6 . . ?
C8 C7 C12 117.1(4) . . ?
C8 C7 Si1 120.6(4) . . ?
C12 C7 Si1 122.2(4) . . ?
C6 C1 C2 117.4(5) . . ?
C6 C1 Si1 121.0(4) . . ?
C2 C1 Si1 121.6(4) . . ?
C3 C2 C1 121.7(5) . . ?
C3 C2 H2 119.1 . . ?
C1 C2 H2 119.1 . . ?
C14 C13 C18 117.4(5) . . ?
C14 C13 Si1 122.6(4) . . ?
C18 C13 Si1 120.0(4) . . ?
C23 C24 C25 119.0(5) . . ?
C23 C24 H24 120.5 . . ?
C25 C24 H24 120.5 . . ?
C9 C10 C11 119.9(5) . . ?
C9 C10 H10 120.0 . . ?
C11 C10 H10 120.0 . . ?
C3 C4 C5 119.6(5) . . ?
C3 C4 H4 120.2 . . ?
C5 C4 H4 120.2 . . ?
C17 C18 C13 120.5(5) . . ?
C17 C18 H18 119.7 . . ?
C13 C18 H18 119.7 . . ?
C16 C15 C14 119.8(5) . . ?
C16 C15 H15 120.1 . . ?
C14 C15 H15 120.1 . . ?
C16 C17 C18 120.7(5) . . ?
C16 C17 H17 119.7 . . ?
C18 C17 H17 119.7 . . ?
C23 C22 C21 120.4(5) . . ?
C23 C22 H22 119.8 . . ?
C21 C22 H22 119.8 . . ?
C12 C11 C10 119.8(5) . . ?
C12 C11 H11 120.1 . . ?
C10 C11 H11 120.1 . . ?
C22 C21 C20 121.0(5) . . ?
C22 C21 H21 119.5 . . ?
C20 C21 H21 119.5 . . ?
C17 C16 C15 120.1(5) . . ?
C17 C16 H16 120.0 . . ?
C15 C16 H16 120.0 . . ?
C10 C9 C8 120.0(5) . . ?
C10 C9 H9 120.0 . . ?
C8 C9 H9 120.0 . . ?
C9 C8 C7 121.9(5) . . ?
C9 C8 H8 119.1 . . ?
C7 C8 H8 119.1 . . ?
N1 C19 C20 110.2(4) . . ?
N1 C19 H19A 109.6 . . ?
C20 C19 H19A 109.6 . . ?
N1 C19 H19B 109.6 . . ?
C20 C19 H19B 109.6 . . ?
H19A C19 H19B 108.1 . . ?
C6 C5 C4 120.4(5) . . ?
C6 C5 H5 119.8 . . ?
C4 C5 H5 119.8 . . ?
C22 C23 C24 120.0(5) . . ?
C22 C23 H23 120.0 . . ?
C24 C23 H23 120.0 . . ?
C15 C14 C13 121.5(5) . . ?
C15 C14 H14 119.2 . . ?
C13 C14 H14 119.2 . . ?
C2 C3 C4 120.1(5) . . ?
C2 C3 H3 119.9 . . ?
C4 C3 H3 119.9 . . ?

loop_
_geom_bond_atom_site_label_1
_geom_bond_atom_site_label_2
_geom_bond_distance
_geom_bond_site_symmetry_2
_geom_bond_publ_flag
Si1 N1 1.636(3) . ?
Si1 C1 1.858(5) . ?
Si1 C13 1.866(5) . ?
Si1 C7 1.875(5) . ?
N1 C19 1.436(6) . ?
N1 H1 0.8600 . ?
C12 C11 1.385(7) . ?
C12 C7 1.407(7) . ?
C12 H12 0.9300 . ?
C20 C21 1.384(8) . ?
C20 C25 1.388(7) . ?
C20 C19 1.507(7) . ?
C25 C24 1.396(7) . ?
C25 H25 0.9300 . ?
C6 C5 1.392(8) . ?
C6 C1 1.406(6) . ?
C6 H6 0.9300 . ?
C7 C8 1.390(7) . ?
C1 C2 1.410(7) . ?
C2 C3 1.379(8) . ?
C2 H2 0.9300 . ?
C13 C14 1.396(7) . ?
C13 C18 1.406(7) . ?
C24 C23 1.385(8) . ?
C24 H24 0.9300 . ?
C10 C9 1.372(8) . ?
C10 C11 1.393(7) . ?
C10 H10 0.9300 . ?
C4 C3 1.385(7) . ?
C4 C5 1.396(8) . ?
C4 H4 0.9300 . ?
C18 C17 1.385(8) . ?
C18 H18 0.9300 . ?
C15 C16 1.376(9) . ?
C15 C14 1.385(7) . ?
C15 H15 0.9300 . ?
C17 C16 1.371(9) . ?
C17 H17 0.9300 . ?
C22 C23 1.379(7) . ?
C22 C21 1.380(7) . ?
C22 H22 0.9300 . ?
C11 H11 0.9300 . ?
C21 H21 0.9300 . ?
C16 H16 0.9300 . ?
C9 C8 1.389(7) . ?
C9 H9 0.9300 . ?
C8 H8 0.9300 . ?
C19 H19A 0.9700 . ?
C19 H19B 0.9700 . ?
C5 H5 0.9300 . ?
C23 H23 0.9300 . ?
C14 H14 0.9300 . ?
C3 H3 0.9300 . ?

loop_
_geom_torsion_atom_site_label_1
_geom_torsion_atom_site_label_2
_geom_torsion_atom_site_label_3
_geom_torsion_atom_site_label_4
_geom_torsion
_geom_torsion_site_symmetry_1
_geom_torsion_site_symmetry_2
_geom_torsion_site_symmetry_3
_geom_torsion_site_symmetry_4
_geom_torsion_publ_flag
C1 Si1 N1 C19 -179.2(4) . . . . ?
C13 Si1 N1 C19 60.6(4) . . . . ?
C7 Si1 N1 C19 -60.5(4) . . . . ?
C21 C20 C25 C24 -0.9(7) . . . . ?
C19 C20 C25 C24 172.8(5) . . . . ?
C11 C12 C7 C8 1.0(7) . . . . ?
C11 C12 C7 Si1 -175.2(4) . . . . ?
N1 Si1 C7 C8 -111.4(4) . . . . ?
C1 Si1 C7 C8 3.9(5) . . . . ?
C13 Si1 C7 C8 127.5(4) . . . . ?
N1 Si1 C7 C12 64.6(4) . . . . ?
C1 Si1 C7 C12 179.9(4) . . . . ?
C13 Si1 C7 C12 -56.5(4) . . . . ?
C5 C6 C1 C2 0.2(7) . . . . ?
C5 C6 C1 Si1 -179.1(4) . . . . ?
N1 Si1 C1 C6 -169.0(4) . . . . ?
C13 Si1 C1 C6 -50.5(4) . . . . ?
C7 Si1 C1 C6 71.5(4) . . . . ?
N1 Si1 C1 C2 11.7(4) . . . . ?
C13 Si1 C1 C2 130.2(4) . . . . ?
C7 Si1 C1 C2 -107.7(4) . . . . ?
C6 C1 C2 C3 0.7(7) . . . . ?
Si1 C1 C2 C3 180.0(4) . . . . ?
N1 Si1 C13 C14 -143.2(4) . . . . ?
C1 Si1 C13 C14 101.3(4) . . . . ?
C7 Si1 C13 C14 -21.1(5) . . . . ?
N1 Si1 C13 C18 37.9(4) . . . . ?
C1 Si1 C13 C18 -77.6(4) . . . . ?
C7 Si1 C13 C18 160.0(4) . . . . ?
C20 C25 C24 C23 0.7(7) . . . . ?
C14 C13 C18 C17 -1.2(7) . . . . ?
Si1 C13 C18 C17 177.7(4) . . . . ?
C13 C18 C17 C16 0.5(8) . . . . ?
C7 C12 C11 C10 -1.0(8) . . . . ?
C9 C10 C11 C12 0.2(8) . . . . ?
C23 C22 C21 C20 -0.3(8) . . . . ?
C25 C20 C21 C22 0.7(8) . . . . ?
C19 C20 C21 C22 -173.0(5) . . . . ?
C18 C17 C16 C15 0.3(9) . . . . ?
C14 C15 C16 C17 -0.4(8) . . . . ?
C11 C10 C9 C8 0.5(8) . . . . ?
C10 C9 C8 C7 -0.5(8) . . . . ?
C12 C7 C8 C9 -0.2(8) . . . . ?
Si1 C7 C8 C9 176.0(4) . . . . ?
Si1 N1 C19 C20 176.9(3) . . . . ?
C21 C20 C19 N1 -60.3(6) . . . . ?
C25 C20 C19 N1 126.1(5) . . . . ?
C1 C6 C5 C4 0.0(8) . . . . ?
C3 C4 C5 C6 -1.0(8) . . . . ?
C21 C22 C23 C24 0.0(8) . . . . ?
C25 C24 C23 C22 -0.2(8) . . . . ?
C16 C15 C14 C13 -0.4(8) . . . . ?
C18 C13 C14 C15 1.2(8) . . . . ?
Si1 C13 C14 C15 -177.7(4) . . . . ?
C1 C2 C3 C4 -1.8(7) . . . . ?
C5 C4 C3 C2 1.9(8) . . . . ?
